data_1007192
loop_
_publ_author_name
'Averbuch-Pouchot, M T'
'Durif, A'

_publ_section_title
;
Crystal chemistry of cyclo-hexaphosphates. X.Structure of dicalcium
dilithium cyclo-hexaphosphate octahydrate
;
_journal_coden_ASTM ACSCEE
_journal_name_full 'Acta Crystallographica C (39,1983-)'
_journal_page_first 968
_journal_page_last 970
_journal_volume 46
_journal_year 1990
_chemical_formula_structural 'Ca2 Li2 (P6 O18) (H2 O)8'
_chemical_formula_sum 'Ca2 H16 Li2 O26 P6'
_chemical_name_systematic
;
Dicalcium dilithium cyclo-hexaphosphate octahydrate
;
_space_group_IT_number 2
_symmetry_cell_setting triclinic
_symmetry_Int_Tables_number 2
_symmetry_space_group_name_Hall '-P 1'
_symmetry_space_group_name_H-M 'P -1'
_cell_angle_alpha 105.17(4)
_cell_angle_beta 102.76(4)
_cell_angle_gamma 84.95(4)
_cell_formula_units_Z 1
_cell_length_a 7.767(2)
_cell_length_b 10.144(3)
_cell_length_c 7.225(2)
_cell_volume 535.6
_refine_ls_R_factor_all 0.023
_cod_original_formula_sum 'H16 Ca2 Li2 O26 P6'
_cod_database_code 1007192

loop_
_symmetry_equiv_pos_as_xyz
x,y,z
-x,-y,-z

loop_
_atom_site_label
_atom_site_type_symbol
_atom_site_symmetry_multiplicity
_atom_site_Wyckoff_symbol
_atom_site_fract_x
_atom_site_fract_y
_atom_site_fract_z
_atom_site_occupancy
_atom_site_attached_hydrogens
_atom_site_calc_flag
Ca1 Ca2+ 2 i 0.19038(5) 0.24157(3) 0.82356(5) 1. 0 d
Li1 Li1+ 1 e 0.5 0.5 0. 1. 0 d
Li2 Li1+ 1 a 0. 0. 0. 1. 0 d
P1 P5+ 2 i 0.79668(6) 0.47973(4) 0.75598(7) 1. 0 d
P2 P5+ 2 i 0.53968(6) 0.27279(5) 0.59329(7) 1. 0 d
P3 P5+ 2 i 0.19655(6) 0.25937(4) 0.32919(7) 1. 0 d
O1 O2- 2 i 0.7039(2) 0.5607(1) 0.9110(2) 1. 0 d
O2 O2- 2 i 0.9500(2) 0.3905(2) 0.8071(2) 1. 0 d
O3 O2- 2 i 0.6550(2) 0.3918(1) 0.5794(2) 1. 0 d
O4 O2- 2 i 0.1489(2) 0.4205(1) 0.3593(2) 1. 0 d
O5 O2- 2 i 0.4453(2) 0.3260(1) 0.7572(2) 1. 0 d
O6 O2- 2 i 0.6468(2) 0.1434(1) 0.5855(2) 1. 0 d
O7 O2- 2 i 0.4082(2) 0.2561(2) 0.3850(2) 1. 0 d
O8 O2- 2 i 0.1456(2) 0.1883(1) 0.1183(2) 1. 0 d
O9 O2- 2 i 0.1234(2) 0.2134(1) 0.4743(2) 1. 0 d
O10 O2- 2 i 0.6183(2) -0.0415(2) 0.2172(2) 1. 0 d
O11 O2- 2 i 0.0203(2) 0.9436(1) 0.2759(2) 1. 0 d
O12 O2- 2 i 0.2784(3) 0.6130(2) 0.8194(3) 1. 0 d
O13 O2- 2 i 0.2539(2) 0.8918(2) 0.9822(2) 1. 0 d
H1 H1+ 2 i 0.376(5) -0.006(4) 0.666(6) 1. 0 d
H2 H1+ 2 i 0.354(5) -0.007(4) 0.839(5) 1. 0 d
H3 H1+ 2 i 0.032(5) 0.027(4) 0.353(6) 1. 0 d
H4 H1+ 2 i 0.115(5) 0.909(4) 0.303(6) 1. 0 d
H5 H1+ 2 i 0.290(5) 0.596(4) 0.711(5) 1. 0 d
H6 H1+ 2 i 0.203(6) 0.578(5) 0.805(7) 1. 0 d
H7 H1+ 2 i 0.259(5) 0.807(4) 0.929(6) 1. 0 d
H8 H1+ 2 i 0.322(6) 0.914(4) 0.085(6) 1. 0 d

loop_
_atom_type_symbol
_atom_type_oxidation_number
Ca2+ 2.000
Li1+ 1.000
P5+ 5.000
O2- -2.000
H1+ 1.000
